data_7707537
loop_
_publ_author_name
'Chen, Zilong'
'Wu, Chengfa'
'Zeng, Hao'
'Yu, Feng'

_publ_section_title
;
 A new acentric borate-nitrate
 Cs<sub>3</sub>B<sub>8</sub>O<sub>13</sub>(NO<sub>3</sub>) with
 interpenetrating porous 3D covalent and ionic lattices.
;
_journal_issue 25
_journal_name_full 'Dalton transactions (Cambridge, England : 2003)'
_journal_page_first 8676
_journal_page_last 8679
_journal_paper_doi 10.1039/d1dt01275d
_journal_volume 50
_journal_year 2021
_chemical_formula_sum 'B8 Cs3 N O16'
_chemical_formula_weight 755.22
_space_group_crystal_system orthorhombic
_space_group_IT_number 29
_space_group_name_Hall 'P 2c -2ac'
_space_group_name_H-M_alt 'P c a 21'
_audit_creation_method SHELXL-2013
_audit_update_record
;
2021-03-01 deposited with the CCDC.	2021-06-01 downloaded from the CCDC.
;
_cell_angle_alpha 90
_cell_angle_beta 90
_cell_angle_gamma 90
_cell_formula_units_Z 4
_cell_length_a 8.785(6)
_cell_length_b 13.001(9)
_cell_length_c 14.593(10)
_cell_measurement_reflns_used 934
_cell_measurement_temperature 296(2)
_cell_measurement_theta_max 19.51
_cell_measurement_theta_min 2.79
_cell_volume 1667(2)
_computing_cell_refinement 'Bruker SAINT'
_computing_data_collection 'Bruker APEX2'
_computing_data_reduction 'Bruker SAINT'
_computing_molecular_graphics 'Bruker SHELXTL'
_computing_publication_material 'Bruker SHELXTL'
_computing_structure_refinement 'SHELXL-2013 (Sheldrick, 2013)'
_computing_structure_solution 'SHELXS-97 (Sheldrick 2008)'
_diffrn_ambient_temperature 296(2)
_diffrn_measured_fraction_theta_full 0.999
_diffrn_measured_fraction_theta_max 0.991
_diffrn_measurement_device_type 'Bruker APEX-II CCD'
_diffrn_measurement_method '\f and \w scans'
_diffrn_radiation_type MoK\a
_diffrn_radiation_wavelength 0.71073
_diffrn_reflns_av_R_equivalents 0.0807
_diffrn_reflns_av_unetI/netI 0.0997
_diffrn_reflns_Laue_measured_fraction_full 0.999
_diffrn_reflns_Laue_measured_fraction_max 0.991
_diffrn_reflns_limit_h_max 8
_diffrn_reflns_limit_h_min -11
_diffrn_reflns_limit_k_max 16
_diffrn_reflns_limit_k_min -16
_diffrn_reflns_limit_l_max 18
_diffrn_reflns_limit_l_min -16
_diffrn_reflns_number 9809
_diffrn_reflns_point_group_measured_fraction_full 0.950
_diffrn_reflns_point_group_measured_fraction_max 0.934
_diffrn_reflns_theta_full 25.242
_diffrn_reflns_theta_max 27.446
_diffrn_reflns_theta_min 2.792
_exptl_absorpt_coefficient_mu 6.607
_exptl_absorpt_correction_type none
_exptl_crystal_colour colourless
_exptl_crystal_density_diffrn 3.010
_exptl_crystal_description block
_exptl_crystal_F_000 1360
_refine_diff_density_max 1.158
_refine_diff_density_min -1.021
_refine_diff_density_rms 0.219
_refine_ls_abs_structure_details
; 
 Flack x determined using 872 quotients [(I+)-(I-)]/[(I+)+(I-)] 
 (Parsons and Flack (2004), Acta Cryst. A60, s61). 
;
_refine_ls_abs_structure_Flack 0.02(4)
_refine_ls_extinction_coef 0.00079(14)
_refine_ls_extinction_expression Fc^*^=kFc[1+0.001xFc^2^\l^3^/sin(2\q)]^-1/4^
_refine_ls_extinction_method SHELXL
_refine_ls_goodness_of_fit_ref 0.944
_refine_ls_hydrogen_treatment undef
_refine_ls_matrix_type full
_refine_ls_number_parameters 254
_refine_ls_number_reflns 3559
_refine_ls_number_restraints 25
_refine_ls_restrained_S_all 0.941
_refine_ls_R_factor_all 0.0751
_refine_ls_R_factor_gt 0.0475
_refine_ls_shift/su_max 0.001
_refine_ls_shift/su_mean 0.000
_refine_ls_structure_factor_coef Fsqd
_refine_ls_weighting_details
; 
 w=1/[\s^2^(Fo^2^)+(0.0274P)^2^] 
 where P=(Fo^2^+2Fc^2^)/3 
;
_refine_ls_weighting_scheme calc
_refine_ls_wR_factor_gt 0.0829
_refine_ls_wR_factor_ref 0.0943
_reflns_Friedel_coverage 0.808
_reflns_Friedel_fraction_full 0.897
_reflns_Friedel_fraction_max 0.871
_reflns_number_gt 2538
_reflns_number_total 3559
_reflns_threshold_expression 'I > 2\s(I)'
_cod_data_source_file d1dt01275d2.cif
_cod_data_source_block 1
_cod_depositor_comments 'Adding full bibliography for 7707537.cif.'
_cod_database_code 7707537
_shelx_space_group_comment
; 
The symmetry employed for this shelxl refinement is uniquely defined 
by the following loop, which should always be used as a source of 
symmetry information in preference to the above space-group names. 
They are only intended as comments. 
;
_shelxl_version_number 2013-2

loop_
_space_group_symop_operation_xyz
'x, y, z'
'-x, -y, z+1/2'
'x+1/2, -y, z'
'-x+1/2, y, z+1/2'

loop_
_atom_site_label
_atom_site_type_symbol
_atom_site_fract_x
_atom_site_fract_y
_atom_site_fract_z
_atom_site_U_iso_or_equiv
_atom_site_adp_type
_atom_site_occupancy
_atom_site_site_symmetry_order
_atom_site_calc_flag
_atom_site_refinement_flags_posn
_atom_site_refinement_flags_adp
_atom_site_refinement_flags_occupancy
_atom_site_disorder_assembly
_atom_site_disorder_group
Cs1 Cs 0.48624(13) 0.47675(8) 0.47258(8) 0.0310(3) Uani 1 1 d . . . . .
Cs2 Cs 0.61352(13) 0.76427(8) 0.26414(9) 0.0317(3) Uani 1 1 d . . . . .
Cs3 Cs 0.43471(14) 1.01521(8) 0.50009(8) 0.0335(3) Uani 1 1 d . . . . .
B1 B -0.030(2) 0.4325(15) 0.7244(13) 0.019(4) Uani 1 1 d . . . . .
B2 B 0.218(2) 0.5075(15) 0.7278(16) 0.020(4) Uani 1 1 d . U . . .
B3 B 0.278(2) 0.6504(14) 0.6250(13) 0.020(4) Uani 1 1 d . . . . .
B4 B 0.211(2) 0.8357(15) 0.6146(13) 0.016(4) Uani 1 1 d . U . . .
B5 B 0.247(3) 0.7371(14) 0.4762(16) 0.020(4) Uani 1 1 d . . . . .
B6 B 0.202(2) 0.8175(14) 0.3331(13) 0.015(4) Uani 1 1 d . U . . .
B7 B 0.002(2) 0.9250(13) 0.2680(13) 0.016(4) Uani 1 1 d . . . . .
B8 B 0.274(2) 0.9651(15) 0.2400(14) 0.022(5) Uani 1 1 d . U . . .
N1 N 0.731(2) 0.7450(13) 0.4996(12) 0.041(5) Uani 1 1 d . . . . .
O1 O -0.0618(12) 0.3703(9) 0.6551(8) 0.026(3) Uani 1 1 d . . . . .
O2 O 0.1164(12) 0.4360(8) 0.7618(9) 0.021(2) Uani 1 1 d . . . . .
O3 O 0.3600(14) 0.5075(8) 0.7668(9) 0.023(3) Uani 1 1 d . . . . .
O4 O 0.1773(13) 0.5716(8) 0.6600(8) 0.026(3) Uani 1 1 d . . . . .
O5 O 0.2320(14) 0.7504(9) 0.6636(8) 0.026(3) Uani 1 1 d . . . . .
O6 O 0.2748(13) 0.6509(7) 0.5256(7) 0.021(3) Uani 1 1 d . . . . .
O7 O 0.6934(17) 0.6660(10) 0.4602(12) 0.051(4) Uani 1 1 d . . . . .
O8 O 0.845(2) 0.7460(12) 0.5504(13) 0.066(6) Uani 1 1 d . . . . .
O9 O 0.6616(17) 0.8274(11) 0.4817(13) 0.066(5) Uani 1 1 d . . . . .
O10 O 0.1803(12) 0.9294(8) 0.6474(7) 0.020(3) Uani 1 1 d . . . . .
O11 O 0.2157(12) 0.8289(8) 0.5182(9) 0.023(3) Uani 1 1 d . . . . .
O12 O 0.2397(13) 0.7310(8) 0.3822(8) 0.023(3) Uani 1 1 d . . . . .
O13 O 0.3089(12) 0.8878(8) 0.3105(8) 0.019(3) Uani 1 1 d . . . . .
O14 O 0.1123(13) 0.9900(8) 0.2350(9) 0.021(3) Uani 1 1 d . . . . .
O15 O -0.1460(12) 0.9396(8) 0.2615(10) 0.024(3) Uani 1 1 d . . . . .
O16 O 0.0491(11) 0.8350(8) 0.3144(7) 0.020(3) Uani 1 1 d . . . . .

loop_
_atom_site_aniso_label
_atom_site_aniso_U_11
_atom_site_aniso_U_22
_atom_site_aniso_U_33
_atom_site_aniso_U_23
_atom_site_aniso_U_13
_atom_site_aniso_U_12
Cs1 0.0302(7) 0.0343(6) 0.0284(6) -0.0036(6) -0.0021(5) 0.0057(5)
Cs2 0.0328(6) 0.0297(6) 0.0326(6) -0.0001(6) -0.0016(6) 0.0011(5)
Cs3 0.0316(6) 0.0340(7) 0.0350(7) 0.0017(6) -0.0034(5) -0.0103(5)
B1 0.023(11) 0.020(11) 0.015(10) -0.003(7) 0.000(8) -0.005(9)
B2 0.021(5) 0.020(5) 0.019(5) -0.001(3) -0.001(3) 0.001(3)
B3 0.027(12) 0.018(11) 0.013(10) 0.007(8) -0.005(8) 0.001(8)
B4 0.016(5) 0.016(5) 0.016(5) 0.001(3) -0.001(3) 0.000(3)
B5 0.028(12) 0.017(10) 0.015(9) -0.002(9) 0.002(9) 0.004(8)
B6 0.015(5) 0.016(5) 0.015(5) 0.000(3) -0.002(3) 0.002(3)
B7 0.019(9) 0.014(9) 0.016(9) 0.003(8) -0.005(9) -0.012(7)
B8 0.022(5) 0.022(5) 0.022(6) -0.002(3) 0.001(3) 0.001(3)
N1 0.056(15) 0.042(10) 0.024(12) 0.009(10) -0.002(10) -0.007(9)
O1 0.017(6) 0.028(7) 0.032(7) -0.002(6) -0.009(5) 0.003(5)
O2 0.015(6) 0.027(6) 0.019(6) 0.007(6) -0.009(5) -0.002(5)
O3 0.016(6) 0.032(6) 0.021(6) 0.012(6) -0.005(5) 0.000(5)
O4 0.031(7) 0.024(7) 0.022(7) 0.009(5) -0.004(6) -0.003(6)
O5 0.043(8) 0.017(7) 0.017(7) 0.003(5) -0.003(6) 0.004(5)
O6 0.033(8) 0.019(6) 0.010(6) -0.001(5) -0.001(5) 0.007(5)
O7 0.067(11) 0.038(8) 0.047(11) -0.008(8) -0.015(9) -0.005(8)
O8 0.068(13) 0.067(12) 0.062(13) -0.003(9) -0.041(10) 0.005(9)
O9 0.071(12) 0.043(9) 0.082(16) -0.006(10) -0.014(11) 0.016(9)
O10 0.021(6) 0.024(6) 0.015(6) 0.006(5) -0.007(5) 0.008(5)
O11 0.032(8) 0.021(6) 0.017(7) 0.002(6) 0.001(6) 0.004(5)
O12 0.023(7) 0.020(7) 0.025(7) 0.000(6) -0.002(5) 0.008(5)
O13 0.015(6) 0.019(6) 0.023(7) 0.000(5) -0.004(5) 0.000(5)
O14 0.009(5) 0.020(6) 0.033(8) 0.011(5) -0.005(5) 0.006(5)
O15 0.022(7) 0.020(6) 0.029(7) 0.013(6) 0.006(6) 0.004(5)
O16 0.011(6) 0.023(6) 0.026(7) 0.009(5) 0.006(5) -0.001(5)

loop_
_atom_type_symbol
_atom_type_description
_atom_type_scat_dispersion_real
_atom_type_scat_dispersion_imag
_atom_type_scat_source
B B 0.0013 0.0007 'International Tables Vol C Tables 4.2.6.8 and 6.1.1.4'
Cs Cs -0.3680 2.1192 'International Tables Vol C Tables 4.2.6.8 and 6.1.1.4'
O O 0.0106 0.0060 'International Tables Vol C Tables 4.2.6.8 and 6.1.1.4'
N N 0.0061 0.0033 'International Tables Vol C Tables 4.2.6.8 and 6.1.1.4'

loop_
_geom_angle_atom_site_label_1
_geom_angle_atom_site_label_2
_geom_angle_atom_site_label_3
_geom_angle
_geom_angle_site_symmetry_1
_geom_angle_site_symmetry_3
_geom_angle_publ_flag
O6 Cs1 O7 77.3(4) . . ?
O6 Cs1 O6 146.2(4) . 3_565 ?
O7 Cs1 O6 87.7(3) . 3_565 ?
O6 Cs1 O7 87.4(3) . 3_465 ?
O7 Cs1 O7 161.1(4) . 3_465 ?
O6 Cs1 O7 111.1(3) 3_565 3_465 ?
O6 Cs1 O2 101.2(3) . 4_554 ?
O7 Cs1 O2 103.9(4) . 4_554 ?
O6 Cs1 O2 111.9(3) 3_565 4_554 ?
O7 Cs1 O2 68.0(4) 3_465 4_554 ?
O6 Cs1 O4 104.2(3) . 3_565 ?
O7 Cs1 O4 84.2(4) . 3_565 ?
O6 Cs1 O4 43.5(3) 3_565 3_565 ?
O7 Cs1 O4 110.5(3) 3_465 3_565 ?
O2 Cs1 O4 154.5(3) 4_554 3_565 ?
O6 Cs1 O3 115.9(3) . 2_664 ?
O7 Cs1 O3 69.7(4) . 2_664 ?
O6 Cs1 O3 85.8(3) 3_565 2_664 ?
O7 Cs1 O3 108.4(4) 3_465 2_664 ?
O2 Cs1 O3 42.5(3) 4_554 2_664 ?
O4 Cs1 O3 124.3(3) 3_565 2_664 ?
O6 Cs1 O8 109.4(4) . 3_465 ?
O7 Cs1 O8 159.1(4) . 3_465 ?
O6 Cs1 O8 76.0(3) 3_565 3_465 ?
O7 Cs1 O8 38.2(4) 3_465 3_465 ?
O2 Cs1 O8 94.4(4) 4_554 3_465 ?
O4 Cs1 O8 75.0(3) 3_565 3_465 ?
O3 Cs1 O8 120.9(4) 2_664 3_465 ?
O6 Cs1 O1 43.6(3) . 3_565 ?
O7 Cs1 O1 69.2(4) . 3_565 ?
O6 Cs1 O1 102.7(3) 3_565 3_565 ?
O7 Cs1 O1 106.9(4) 3_465 3_565 ?
O2 Cs1 O1 144.5(3) 4_554 3_565 ?
O4 Cs1 O1 60.9(3) 3_565 3_565 ?
O3 Cs1 O1 137.6(3) 2_664 3_565 ?
O8 Cs1 O1 101.4(4) 3_465 3_565 ?
O6 Cs1 B5 164.3(4) . 3_565 ?
O7 Cs1 B5 104.1(4) . 3_565 ?
O6 Cs1 B5 21.8(4) 3_565 3_565 ?
O7 Cs1 B5 93.7(4) 3_465 3_565 ?
O2 Cs1 B5 93.7(4) 4_554 3_565 ?
O4 Cs1 B5 60.9(4) 3_565 3_565 ?
O3 Cs1 B5 78.5(4) 2_664 3_565 ?
O8 Cs1 B5 64.1(4) 3_465 3_565 ?
O1 Cs1 B5 121.8(4) 3_565 3_565 ?
O6 Cs1 B3 22.7(3) . . ?
O7 Cs1 B3 80.6(4) . . ?
O6 Cs1 B3 125.6(4) 3_565 . ?
O7 Cs1 B3 89.5(4) 3_465 . ?
O2 Cs1 B3 122.5(3) 4_554 . ?
O4 Cs1 B3 82.3(3) 3_565 . ?
O3 Cs1 B3 136.0(3) 2_664 . ?
O8 Cs1 B3 98.2(5) 3_465 . ?
O1 Cs1 B3 24.1(3) 3_565 . ?
B5 Cs1 B3 141.7(5) 3_565 . ?
O6 Cs1 N1 100.7(3) . 3_465 ?
O7 Cs1 N1 176.9(4) . 3_465 ?
O6 Cs1 N1 93.0(3) 3_565 3_465 ?
O7 Cs1 N1 18.8(3) 3_465 3_465 ?
O2 Cs1 N1 78.7(3) 4_554 3_465 ?
O4 Cs1 N1 94.2(3) 3_565 3_465 ?
O3 Cs1 N1 113.3(3) 2_664 3_465 ?
O8 Cs1 N1 19.7(4) 3_465 3_465 ?
O1 Cs1 N1 107.7(3) 3_565 3_465 ?
B5 Cs1 N1 77.3(4) 3_565 3_465 ?
B3 Cs1 N1 96.6(4) . 3_465 ?
O15 Cs2 O8 87.9(4) 1_655 4_654 ?
O15 Cs2 O13 101.7(3) 1_655 . ?
O8 Cs2 O13 110.2(4) 4_654 . ?
O15 Cs2 O7 98.9(3) 1_655 . ?
O8 Cs2 O7 145.8(4) 4_654 . ?
O13 Cs2 O7 101.2(3) . . ?
O15 Cs2 O14 43.4(3) 1_655 3_575 ?
O8 Cs2 O14 86.8(4) 4_654 3_575 ?
O13 Cs2 O14 61.7(3) . 3_575 ?
O7 Cs2 O14 120.8(3) . 3_575 ?
O15 Cs2 O9 75.1(4) 1_655 . ?
O8 Cs2 O9 162.7(4) 4_654 . ?
O13 Cs2 O9 77.2(3) . . ?
O7 Cs2 O9 38.3(4) . . ?
O14 Cs2 O9 83.1(3) 3_575 . ?
O15 Cs2 O5 130.1(3) 1_655 4_554 ?
O8 Cs2 O5 70.8(4) 4_654 4_554 ?
O13 Cs2 O5 50.6(3) . 4_554 ?
O7 Cs2 O5 124.2(3) . 4_554 ?
O14 Cs2 O5 89.6(3) 3_575 4_554 ?
O9 Cs2 O5 123.0(3) . 4_554 ?
O15 Cs2 O2 94.8(3) 1_655 2_664 ?
O8 Cs2 O2 81.7(4) 4_654 2_664 ?
O13 Cs2 O2 159.7(3) . 2_664 ?
O7 Cs2 O2 64.4(4) . 2_664 ?
O14 Cs2 O2 137.2(3) 3_575 2_664 ?
O9 Cs2 O2 96.1(3) . 2_664 ?
O5 Cs2 O2 124.2(3) 4_554 2_664 ?
O15 Cs2 O3 133.4(3) 1_655 2_664 ?
O8 Cs2 O3 85.9(3) 4_654 2_664 ?
O13 Cs2 O3 123.7(3) . 2_664 ?
O7 Cs2 O3 65.1(3) . 2_664 ?
O14 Cs2 O3 172.2(3) 3_575 2_664 ?
O9 Cs2 O3 103.2(3) . 2_664 ?
O5 Cs2 O3 90.6(3) 4_554 2_664 ?
O2 Cs2 O3 38.6(3) 2_664 2_664 ?
O15 Cs2 N1 82.4(4) 1_655 . ?
O8 Cs2 N1 155.1(5) 4_654 . ?
O13 Cs2 N1 94.2(4) . . ?
O7 Cs2 N1 19.7(3) . . ?
O14 Cs2 N1 101.3(4) 3_575 . ?
O9 Cs2 N1 20.5(3) . . ?
O5 Cs2 N1 132.1(4) 4_554 . ?
O2 Cs2 N1 76.4(4) 2_664 . ?
O3 Cs2 N1 84.3(3) 2_664 . ?
O15 Cs2 B4 109.4(4) 1_655 4_554 ?
O8 Cs2 B4 61.7(4) 4_654 4_554 ?
O13 Cs2 B4 49.8(3) . 4_554 ?
O7 Cs2 B4 142.4(4) . 4_554 ?
O14 Cs2 B4 70.8(4) 3_575 4_554 ?
O9 Cs2 B4 126.9(4) . 4_554 ?
O5 Cs2 B4 21.0(3) 4_554 4_554 ?
O2 Cs2 B4 134.2(4) 2_664 4_554 ?
O3 Cs2 B4 107.9(4) 2_664 4_554 ?
N1 Cs2 B4 143.2(4) . 4_554 ?
O15 Cs2 O12 133.5(3) 1_655 . ?
O8 Cs2 O12 123.4(4) 4_654 . ?
O13 Cs2 O12 39.1(3) . . ?
O7 Cs2 O12 74.6(3) . . ?
O14 Cs2 O12 100.0(3) 3_575 . ?
O9 Cs2 O12 72.4(3) . . ?
O5 Cs2 O12 53.4(2) 4_554 . ?
O2 Cs2 O12 120.7(2) 2_664 . ?
O3 Cs2 O12 86.4(3) 2_664 . ?
N1 Cs2 O12 78.7(4) . . ?
B4 Cs2 O12 67.9(3) 4_554 . ?
O11 Cs3 O10 123.3(3) . 3_575 ?
O11 Cs3 O9 78.2(3) . . ?
O10 Cs3 O9 78.6(4) 3_575 . ?
O11 Cs3 O9 92.4(3) . 3_475 ?
O10 Cs3 O9 115.6(4) 3_575 3_475 ?
O9 Cs3 O9 165.8(5) . 3_475 ?
O11 Cs3 O11 164.5(4) . 3_575 ?
O10 Cs3 O11 42.8(3) 3_575 3_575 ?
O9 Cs3 O11 90.6(4) . 3_575 ?
O9 Cs3 O11 100.5(3) 3_475 3_575 ?
O11 Cs3 O8 124.7(4) . 3_475 ?
O10 Cs3 O8 78.2(3) 3_575 3_475 ?
O9 Cs3 O8 154.1(4) . 3_475 ?
O9 Cs3 O8 39.3(4) 3_475 3_475 ?
O11 Cs3 O8 64.5(4) 3_575 3_475 ?
O11 Cs3 O10 42.3(3) . . ?
O10 Cs3 O10 95.6(3) 3_575 . ?
O9 Cs3 O10 102.8(4) . . ?
O9 Cs3 O10 76.1(4) 3_475 . ?
O11 Cs3 O10 133.1(3) 3_575 . ?
O8 Cs3 O10 90.6(4) 3_475 . ?
O11 Cs3 O13 59.3(3) . . ?
O10 Cs3 O13 153.2(3) 3_575 . ?
O9 Cs3 O13 76.1(4) . . ?
O9 Cs3 O13 90.0(4) 3_475 . ?
O11 Cs3 O13 128.6(3) 3_575 . ?
O8 Cs3 O13 124.2(3) 3_475 . ?
O10 Cs3 O13 98.3(3) . . ?
O11 Cs3 O14 76.6(3) . 4 ?
O10 Cs3 O14 54.9(3) 3_575 4 ?
O9 Cs3 O14 94.9(4) . 4 ?
O9 Cs3 O14 93.1(4) 3_475 4 ?
O11 Cs3 O14 94.0(3) 3_575 4 ?
O8 Cs3 O14 80.8(4) 3_475 4 ?
O10 Cs3 O14 40.8(3) . 4 ?
O13 Cs3 O14 135.9(3) . 4 ?
O11 Cs3 B4 23.9(4) . . ?
O10 Cs3 B4 102.3(4) 3_575 . ?
O9 Cs3 B4 83.0(5) . . ?
O9 Cs3 B4 92.6(4) 3_475 . ?
O11 Cs3 B4 145.1(4) 3_575 . ?
O8 Cs3 B4 113.0(5) 3_475 . ?
O10 Cs3 B4 22.5(3) . . ?
O13 Cs3 B4 83.2(4) . . ?
O14 Cs3 B4 52.7(4) 4 . ?
O11 Cs3 O16 132.9(3) . 3_575 ?
O10 Cs3 O16 101.9(3) 3_575 3_575 ?
O9 Cs3 O16 100.6(4) . 3_575 ?
O9 Cs3 O16 78.0(4) 3_475 3_575 ?
O11 Cs3 O16 59.2(3) 3_575 3_575 ?
O8 Cs3 O16 73.5(4) 3_475 3_575 ?
O10 Cs3 O16 153.1(2) . 3_575 ?
O13 Cs3 O16 74.6(2) . 3_575 ?
O14 Cs3 O16 148.8(3) 4 3_575 ?
B4 Cs3 O16 155.7(4) . 3_575 ?
O11 Cs3 B7 110.9(4) . 3_575 ?
O10 Cs3 B7 119.6(4) 3_575 3_575 ?
O9 Cs3 B7 89.1(4) . 3_575 ?
O9 Cs3 B7 84.4(4) 3_475 3_575 ?
O11 Cs3 B7 79.1(4) 3_575 3_575 ?
O8 Cs3 B7 92.7(4) 3_475 3_575 ?
O10 Cs3 B7 144.5(4) . 3_575 ?
O13 Cs3 B7 51.8(3) . 3_575 ?
O14 Cs3 B7 172.1(3) 4 3_575 ?
B4 Cs3 B7 134.7(4) . 3_575 ?
O16 Cs3 B7 23.3(3) 3_575 3_575 ?
O1 B1 O3 122.7(16) . 3_465 ?
O1 B1 O2 120.6(16) . . ?
O3 B1 O2 116.6(15) 3_465 . ?
O1 B1 Cs1 150.1(13) . 4 ?
O3 B1 Cs1 63.0(9) 3_465 4 ?
O2 B1 Cs1 61.0(9) . 4 ?
O1 B1 Cs1 57.8(9) . 3_465 ?
O3 B1 Cs1 106.3(11) 3_465 3_465 ?
O2 B1 Cs1 109.1(11) . 3_465 ?
Cs1 B1 Cs1 152.0(6) 4 3_465 ?
O4 B2 O3 123.1(17) . . ?
O4 B2 O2 121.0(16) . . ?
O3 B2 O2 115.9(17) . . ?
O4 B2 Cs2 140.3(13) . 2_665 ?
O3 B2 Cs2 66.0(9) . 2_665 ?
O2 B2 Cs2 65.3(9) . 2_665 ?
O4 B3 O6 110.0(14) . . ?
O4 B3 O5 108.6(15) . . ?
O6 B3 O5 111.8(13) . . ?
O4 B3 O1 110.2(13) . 3_565 ?
O6 B3 O1 108.3(14) . 3_565 ?
O5 B3 O1 107.9(14) . 3_565 ?
O4 B3 Cs1 94.8(10) . . ?
O6 B3 Cs1 53.5(8) . . ?
O5 B3 Cs1 156.2(11) . . ?
O1 B3 Cs1 66.3(9) 3_565 . ?
O4 B3 Cs1 58.8(8) . 3_465 ?
O6 B3 Cs1 53.0(8) . 3_465 ?
O5 B3 Cs1 115.0(10) . 3_465 ?
O1 B3 Cs1 137.1(11) 3_565 3_465 ?
Cs1 B3 Cs1 73.2(4) . 3_465 ?
O5 B4 O10 126.5(16) . . ?
O5 B4 O11 118.7(15) . . ?
O10 B4 O11 114.8(14) . . ?
O5 B4 Cs3 137.6(12) . . ?
O10 B4 Cs3 71.0(9) . . ?
O11 B4 Cs3 63.0(8) . . ?
O5 B4 Cs3 143.8(12) . 3_475 ?
O10 B4 Cs3 61.9(8) . 3_475 ?
O11 B4 Cs3 65.2(8) . 3_475 ?
Cs3 B4 Cs3 78.0(4) . 3_475 ?
O5 B4 Cs2 65.3(9) . 4 ?
O10 B4 Cs2 82.1(9) . 4 ?
O11 B4 Cs2 126.4(11) . 4 ?
Cs3 B4 Cs2 152.2(6) . 4 ?
Cs3 B4 Cs2 83.5(4) 3_475 4 ?
O6 B5 O11 121.4(18) . . ?
O6 B5 O12 119.3(15) . . ?
O11 B5 O12 119.2(16) . . ?
O6 B5 Cs1 59.0(9) . 3_465 ?
O11 B5 Cs1 123.7(12) . 3_465 ?
O12 B5 Cs1 85.0(10) . 3_465 ?
O13 B6 O12 120.9(15) . . ?
O13 B6 O16 120.8(15) . . ?
O12 B6 O16 118.0(15) . . ?
O13 B6 Cs2 53.1(8) . . ?
O12 B6 Cs2 76.2(9) . . ?
O16 B6 Cs2 153.4(11) . . ?
O15 B7 O14 125.8(15) . . ?
O15 B7 O16 116.4(14) . . ?
O14 B7 O16 117.8(14) . . ?
O15 B7 Cs3 82.7(10) . 3_475 ?
O14 B7 Cs3 108.6(10) . 3_475 ?
O16 B7 Cs3 76.8(9) . 3_475 ?
O14 B8 O15 106.9(14) . 3_575 ?
O14 B8 O13 112.9(15) . . ?
O15 B8 O13 109.2(15) 3_575 . ?
O14 B8 O10 106.7(14) . 4_554 ?
O15 B8 O10 109.3(15) 3_575 4_554 ?
O13 B8 O10 111.5(14) . 4_554 ?
O14 B8 Cs2 55.9(8) . 3_475 ?
O15 B8 Cs2 51.2(8) 3_575 3_475 ?
O13 B8 Cs2 130.1(11) . 3_475 ?
O10 B8 Cs2 118.3(10) 4_554 3_475 ?
O7 N1 O8 120.5(19) . . ?
O7 N1 O9 119.0(17) . . ?
O8 N1 O9 120.3(18) . . ?
O7 N1 Cs3 149.8(14) . 3_575 ?
O8 N1 Cs3 65.8(11) . 3_575 ?
O9 N1 Cs3 60.3(10) . 3_575 ?
O7 N1 Cs2 62.1(10) . . ?
O8 N1 Cs2 143.1(16) . . ?
O9 N1 Cs2 66.6(11) . . ?
Cs3 N1 Cs2 94.9(4) 3_575 . ?
O7 N1 Cs1 57.0(10) . 3_565 ?
O8 N1 Cs1 65.3(12) . 3_565 ?
O9 N1 Cs1 160.2(15) . 3_565 ?
Cs3 N1 Cs1 112.2(5) 3_575 3_565 ?
Cs2 N1 Cs1 97.3(5) . 3_565 ?
B1 O1 B3 122.0(14) . 3_465 ?
B1 O1 Cs1 102.6(10) . 3_465 ?
B3 O1 Cs1 89.5(9) 3_465 3_465 ?
B2 O2 B1 118.3(15) . . ?
B2 O2 Cs1 114.2(11) . 4 ?
B1 O2 Cs1 96.8(10) . 4 ?
B2 O2 Cs2 93.9(10) . 2_665 ?
B1 O2 Cs2 126.9(10) . 2_665 ?
Cs1 O2 Cs2 107.4(3) 4 2_665 ?
B2 O3 B1 116.6(15) . 3_565 ?
B2 O3 Cs1 138.6(12) . 2_665 ?
B1 O3 Cs1 95.0(10) 3_565 2_665 ?
B2 O3 Cs2 93.2(10) . 2_665 ?
B1 O3 Cs2 120.7(10) 3_565 2_665 ?
Cs1 O3 Cs2 92.6(3) 2_665 2_665 ?
B2 O4 B3 122.5(14) . . ?
B2 O4 Cs1 129.3(11) . 3_465 ?
B3 O4 Cs1 99.0(9) . 3_465 ?
B4 O5 B3 124.6(14) . . ?
B4 O5 Cs2 93.7(10) . 4 ?
B3 O5 Cs2 117.5(10) . 4 ?
B5 O6 B3 122.6(14) . . ?
B5 O6 Cs1 126.5(11) . . ?
B3 O6 Cs1 103.8(9) . . ?
B5 O6 Cs1 99.1(11) . 3_465 ?
B3 O6 Cs1 105.2(9) . 3_465 ?
Cs1 O6 Cs1 92.1(3) . 3_465 ?
N1 O7 Cs1 143.8(14) . . ?
N1 O7 Cs1 104.1(12) . 3_565 ?
Cs1 O7 Cs1 90.5(4) . 3_565 ?
N1 O7 Cs2 98.3(11) . . ?
Cs1 O7 Cs2 104.0(4) . . ?
Cs1 O7 Cs2 117.4(5) 3_565 . ?
N1 O8 Cs2 133.2(16) . 4_655 ?
N1 O8 Cs3 94.0(12) . 3_575 ?
Cs2 O8 Cs3 97.0(4) 4_655 3_575 ?
N1 O8 Cs1 95.0(13) . 3_565 ?
Cs2 O8 Cs1 110.9(4) 4_655 3_565 ?
Cs3 O8 Cs1 130.7(7) 3_575 3_565 ?
N1 O9 Cs3 160.7(15) . . ?
N1 O9 Cs3 99.4(11) . 3_575 ?
Cs3 O9 Cs3 88.4(4) . 3_575 ?
N1 O9 Cs2 92.9(12) . . ?
Cs3 O9 Cs2 101.1(5) . . ?
Cs3 O9 Cs2 109.8(5) 3_575 . ?
B4 O10 B8 123.8(13) . 4 ?
B4 O10 Cs3 96.0(9) . 3_475 ?
B8 O10 Cs3 137.7(10) 4 3_475 ?
B4 O10 Cs3 86.4(9) . . ?
B8 O10 Cs3 107.7(10) 4 . ?
Cs3 O10 Cs3 86.7(3) 3_475 . ?
B4 O10 Cs2 77.3(9) . 4 ?
B8 O10 Cs2 87.2(9) 4 4 ?
Cs3 O10 Cs2 88.2(3) 3_475 4 ?
Cs3 O10 Cs2 162.4(4) . 4 ?
B5 O11 B4 120.4(15) . . ?
B5 O11 Cs3 121.3(11) . . ?
B4 O11 Cs3 93.1(9) . . ?
B5 O11 Cs3 131.9(12) . 3_475 ?
B4 O11 Cs3 91.2(9) . 3_475 ?
Cs3 O11 Cs3 88.7(3) . 3_475 ?
B6 O12 B5 118.9(13) . . ?
B6 O12 Cs2 82.9(9) . . ?
B5 O12 Cs2 114.5(11) . . ?
B6 O12 Cs1 129.2(10) . 3_465 ?
B5 O12 Cs1 73.5(10) . 3_465 ?
Cs2 O12 Cs1 140.4(3) . 3_465 ?
B6 O13 B8 119.2(14) . . ?
B6 O13 Cs2 107.1(9) . . ?
B8 O13 Cs2 111.7(10) . . ?
B6 O13 Cs3 110.9(9) . . ?
B8 O13 Cs3 107.7(9) . . ?
Cs2 O13 Cs3 98.3(3) . . ?
B7 O14 B8 122.4(13) . . ?
B7 O14 Cs2 124.4(10) . 3_475 ?
B8 O14 Cs2 102.1(10) . 3_475 ?
B7 O14 Cs3 108.6(10) . 4_554 ?
B8 O14 Cs3 100.7(10) . 4_554 ?
Cs2 O14 Cs3 92.1(3) 3_475 4_554 ?
B7 O15 B8 127.8(14) . 3_475 ?
B7 O15 Cs2 124.3(9) . 1_455 ?
B8 O15 Cs2 107.4(10) 3_475 1_455 ?
B7 O15 Cs3 76.1(10) . 3_475 ?
B8 O15 Cs3 99.4(10) 3_475 3_475 ?
Cs2 O15 Cs3 104.0(3) 1_455 3_475 ?
B6 O16 B7 121.0(13) . . ?
B6 O16 Cs3 102.6(9) . 3_475 ?
B7 O16 Cs3 79.9(9) . 3_475 ?

loop_
_geom_bond_atom_site_label_1
_geom_bond_atom_site_label_2
_geom_bond_distance
_geom_bond_site_symmetry_2
_geom_bond_publ_flag
Cs1 O6 3.029(10) . ?
Cs1 O7 3.066(14) . ?
Cs1 O6 3.127(11) 3_565 ?
Cs1 O7 3.177(14) 3_465 ?
Cs1 O2 3.249(14) 4_554 ?
Cs1 O4 3.270(12) 3_565 ?
Cs1 O3 3.299(13) 2_664 ?
Cs1 O8 3.350(17) 3_465 ?
Cs1 O1 3.350(12) 3_565 ?
Cs1 B5 3.60(2) 3_565 ?
Cs1 B3 3.66(2) . ?
Cs1 N1 3.673(19) 3_465 ?
Cs2 O15 3.108(11) 1_655 ?
Cs2 O8 3.150(19) 4_654 ?
Cs2 O13 3.194(11) . ?
Cs2 O7 3.211(16) . ?
Cs2 O14 3.223(11) 3_575 ?
Cs2 O9 3.306(19) . ?
Cs2 O5 3.376(12) 4_554 ?
Cs2 O2 3.522(11) 2_664 ?
Cs2 O3 3.541(10) 2_664 ?
Cs2 N1 3.597(18) . ?
Cs2 B4 3.709(19) 4_554 ?
Cs2 O12 3.734(12) . ?
Cs3 O11 3.104(11) . ?
Cs3 O10 3.129(10) 3_575 ?
Cs3 O9 3.163(14) . ?
Cs3 O9 3.165(15) 3_475 ?
Cs3 O11 3.204(10) 3_575 ?
Cs3 O8 3.286(16) 3_475 ?
Cs3 O10 3.296(11) . ?
Cs3 O13 3.409(11) . ?
Cs3 O14 3.469(13) 4 ?
Cs3 B4 3.479(19) . ?
Cs3 O16 3.485(11) 3_575 ?
Cs3 B7 3.52(2) 3_575 ?
B1 O1 1.32(2) . ?
B1 O3 1.39(2) 3_465 ?
B1 O2 1.40(2) . ?
B1 Cs1 3.688(19) 4 ?
B1 Cs1 3.862(19) 3_465 ?
B2 O4 1.34(2) . ?
B2 O3 1.38(2) . ?
B2 O2 1.38(2) . ?
B2 Cs2 3.87(2) 2_665 ?
B3 O4 1.45(2) . ?
B3 O6 1.45(2) . ?
B3 O5 1.48(2) . ?
B3 O1 1.49(2) 3_565 ?
B3 Cs1 3.78(2) 3_465 ?
B4 O5 1.33(2) . ?
B4 O10 1.34(2) . ?
B4 O11 1.41(2) . ?
B4 Cs3 3.528(19) 3_475 ?
B4 Cs2 3.709(19) 4 ?
B5 O6 1.36(2) . ?
B5 O11 1.37(2) . ?
B5 O12 1.38(3) . ?
B5 Cs1 3.60(2) 3_465 ?
B6 O13 1.35(2) . ?
B6 O12 1.37(2) . ?
B6 O16 1.39(2) . ?
B7 O15 1.31(2) . ?
B7 O14 1.38(2) . ?
B7 O16 1.41(2) . ?
B7 Cs3 3.52(2) 3_475 ?
B8 O14 1.46(2) . ?
B8 O15 1.46(2) 3_575 ?
B8 O13 1.47(2) . ?
B8 O10 1.48(2) 4_554 ?
B8 Cs2 3.807(19) 3_475 ?
N1 O7 1.223(19) . ?
N1 O8 1.24(2) . ?
N1 O9 1.26(2) . ?
N1 Cs3 3.594(17) 3_575 ?
N1 Cs1 3.673(19) 3_565 ?
O1 B3 1.49(2) 3_465 ?
O1 Cs1 3.350(12) 3_465 ?
O2 Cs1 3.249(14) 4 ?
O2 Cs2 3.522(11) 2_665 ?
O3 B1 1.39(2) 3_565 ?
O3 Cs1 3.299(13) 2_665 ?
O3 Cs2 3.541(10) 2_665 ?
O4 Cs1 3.270(11) 3_465 ?
O5 Cs2 3.376(12) 4 ?
O6 Cs1 3.127(11) 3_465 ?
O7 Cs1 3.177(14) 3_565 ?
O8 Cs2 3.150(19) 4_655 ?
O8 Cs3 3.286(16) 3_575 ?
O8 Cs1 3.350(17) 3_565 ?
O9 Cs3 3.165(15) 3_575 ?
O10 B8 1.48(2) 4 ?
O10 Cs3 3.129(10) 3_475 ?
O10 Cs2 3.765(11) 4 ?
O11 Cs3 3.204(10) 3_475 ?
O12 Cs1 3.740(12) 3_465 ?
O14 Cs2 3.223(11) 3_475 ?
O14 Cs3 3.469(13) 4_554 ?
O15 B8 1.46(2) 3_475 ?
O15 Cs2 3.108(11) 1_455 ?
O15 Cs3 3.601(15) 3_475 ?
O16 Cs3 3.484(11) 3_475 ?
